data_7219635
loop_
_publ_author_name
'Huang, Wun-Jhih'
'Hsu, Chia-Ju'
'Tsai, Shao-Kang'
'He, Hsiu-Yi'
'Ding, Jaw-Jih'
'Hsu, Ting-Wei'
'Yang, Chun-Chuen'
'Chen, Jhy-Der'

_publ_section_title
;
 Homo- and heterometallic coordination networks based on linear trinuclear
 Co(II) units: synthesis, structures and magnetic properties
;
_journal_name_full 'RSC Adv.'
_journal_paper_doi 10.1039/C5RA00728C
_journal_year 2015
_chemical_formula_sum 'C40 H28 Co3 K2 N4 O20'
_chemical_formula_weight 1139.65
_chemical_name_systematic
; 
 ? 
;
_space_group_IT_number 15
_symmetry_cell_setting monoclinic
_symmetry_space_group_name_Hall '-C 2yc'
_symmetry_space_group_name_H-M 'C 1 2/c 1'
_atom_sites_solution_hydrogens geom
_atom_sites_solution_primary direct
_atom_sites_solution_secondary difmap
_audit_creation_method SHELXL-97
_audit_update_record
;
2015-01-11 deposited with the CCDC.
2015-02-23 downloaded from the CCDC.
;
_cell_angle_alpha 90.00
_cell_angle_beta 101.1850(10)
_cell_angle_gamma 90.00
_cell_formula_units_Z 4
_cell_length_a 26.5485(4)
_cell_length_b 9.48230(10)
_cell_length_c 18.7577(3)
_cell_measurement_reflns_used 6619
_cell_measurement_temperature 296(2)
_cell_measurement_theta_max 27.55
_cell_measurement_theta_min 2.29
_cell_volume 4632.39(11)
_computing_cell_refinement 'SAINT V7.68A (Bruker AXS, 2010)'
_computing_data_collection 'APEX2 (Bruker AXS, 2010)'
_computing_data_reduction 'SAINT V7.68A (Bruker AXS, 2010)'
_computing_molecular_graphics 'SHELXTL (Sheldrick, 2008)'
_computing_publication_material 'SHELXTL (Sheldrick, 2008)'
_computing_structure_refinement 'SHELXL-97 (Sheldrick, 2008)'
_computing_structure_solution 'SHELXS-97 (Sheldrick, 2008)'
_diffrn_ambient_temperature 296(2)
_diffrn_measured_fraction_theta_full 0.995
_diffrn_measured_fraction_theta_max 0.995
_diffrn_measurement_device_type 'Bruker APEX-II CCD'
_diffrn_measurement_method '\f and \w scans'
_diffrn_radiation_monochromator graphite
_diffrn_radiation_source 'fine-focus sealed tube'
_diffrn_radiation_type MoK\a
_diffrn_radiation_wavelength 0.71073
_diffrn_reflns_av_R_equivalents 0.0547
_diffrn_reflns_av_sigmaI/netI 0.0741
_diffrn_reflns_limit_h_max 35
_diffrn_reflns_limit_h_min -35
_diffrn_reflns_limit_k_max 11
_diffrn_reflns_limit_k_min -12
_diffrn_reflns_limit_l_max 25
_diffrn_reflns_limit_l_min -25
_diffrn_reflns_number 21344
_diffrn_reflns_theta_full 28.33
_diffrn_reflns_theta_max 28.33
_diffrn_reflns_theta_min 1.56
_exptl_absorpt_coefficient_mu 1.324
_exptl_absorpt_correction_T_max 0.9367
_exptl_absorpt_correction_T_min 0.7331
_exptl_absorpt_correction_type multi-scan
_exptl_absorpt_process_details 'SADABS V2008/1 (Bruker AXS, 2008)'
_exptl_crystal_colour purple
_exptl_crystal_density_diffrn 1.634
_exptl_crystal_density_method 'not measured'
_exptl_crystal_description PLATE
_exptl_crystal_F_000 2300
_exptl_crystal_size_max 0.25
_exptl_crystal_size_mid 0.20
_exptl_crystal_size_min 0.05
_refine_diff_density_max 0.696
_refine_diff_density_min -0.519
_refine_diff_density_rms 0.094
_refine_ls_extinction_method none
_refine_ls_goodness_of_fit_ref 1.010
_refine_ls_hydrogen_treatment constr
_refine_ls_matrix_type full
_refine_ls_number_parameters 311
_refine_ls_number_reflns 5748
_refine_ls_number_restraints 0
_refine_ls_restrained_S_all 1.010
_refine_ls_R_factor_all 0.0984
_refine_ls_R_factor_gt 0.0509
_refine_ls_shift/su_max 0.001
_refine_ls_shift/su_mean 0.000
_refine_ls_structure_factor_coef Fsqd
_refine_ls_weighting_details 'calc w=1/[\s^2^(Fo^2^)+(0.0653P)^2^+0.0000P] where P=(Fo^2^+2Fc^2^)/3'
_refine_ls_weighting_scheme calc
_refine_ls_wR_factor_gt 0.1113
_refine_ls_wR_factor_ref 0.1263
_reflns_number_gt 3703
_reflns_number_total 5748
_reflns_threshold_expression >2sigma(I)
_cod_data_source_file c5ra00728c2.cif
_cod_data_source_block 2
_cod_depositor_comments
;
The following automatic conversions were performed:

'_symmetry_cell_setting' value 'Monoclinic' changed to 'monoclinic'
according to
/usr/data/users/saulius/crontab/automatic-downloads/rss-feeds/RSC/lib/dictionaries/cif_core.dic
dictionary named 'cif_core.dic' version 2.4.2 from 2011-04-26.

Automatic conversion script
Id: cif_fix_values 3008 2015-01-20 13:52:24Z robertas 
;
_cod_original_sg_symbol_H-M C2/c
_cod_database_code 7219635

loop_
_symmetry_equiv_pos_as_xyz
'x, y, z'
'-x, y, -z+1/2'
'x+1/2, y+1/2, z'
'-x+1/2, y+1/2, -z+1/2'
'-x, -y, -z'
'x, -y, z-1/2'
'-x+1/2, -y+1/2, -z'
'x+1/2, -y+1/2, z-1/2'

loop_
_atom_site_label
_atom_site_type_symbol
_atom_site_fract_x
_atom_site_fract_y
_atom_site_fract_z
_atom_site_U_iso_or_equiv
_atom_site_adp_type
_atom_site_occupancy
_atom_site_symmetry_multiplicity
_atom_site_calc_flag
_atom_site_refinement_flags
_atom_site_disorder_assembly
_atom_site_disorder_group
Co1 Co 0.837715(16) 0.98524(4) 0.54928(2) 0.02151(13) Uani 1 1 d . . .
Co2 Co 0.7500 0.7500 0.5000 0.02090(16) Uani 1 2 d S . .
K K 0.94035(3) 0.93492(10) 0.43924(6) 0.0457(3) Uani 1 1 d . . .
O1 O 0.77662(8) 0.9645(2) 0.46823(12) 0.0263(5) Uani 1 1 d . . .
O2 O 0.84243(10) 0.9788(3) 0.41393(16) 0.0521(8) Uani 1 1 d . . .
O3 O 0.80817(10) 1.0164(3) 0.13912(14) 0.0394(7) Uani 1 1 d . . .
O4 O 0.74842(10) 1.1768(3) 0.09892(13) 0.0402(7) Uani 1 1 d . . .
O5 O 0.59821(10) 1.2336(3) 0.17140(16) 0.0483(8) Uani 1 1 d . . .
O6 O 0.87411(9) 1.1664(2) 0.56105(14) 0.0327(6) Uani 1 1 d . . .
O7 O 0.95506(9) 1.1083(2) 0.55599(15) 0.0381(7) Uani 1 1 d . . .
O8 O 0.82400(9) 1.6692(3) 0.53278(16) 0.0413(7) Uani 1 1 d . . .
O9 O 0.88580(9) 1.8297(2) 0.55493(16) 0.0398(7) Uani 1 1 d . . .
O10 O 1.05299(12) 1.7982(3) 0.6160(3) 0.0865(14) Uani 1 1 d . . .
N1 N 0.64151(11) 1.2318(3) 0.28813(18) 0.0405(8) Uani 1 1 d . A .
H1A H 0.6381 1.2525 0.3316 0.049 Uiso 1 1 calc R . .
N2 N 1.05148(12) 1.5614(3) 0.6242(2) 0.0577(12) Uani 1 1 d . B .
H2A H 1.0712 1.4899 0.6363 0.069 Uiso 1 1 calc R . .
C1 C 0.79590(13) 0.9849(3) 0.41123(19) 0.0265(8) Uani 1 1 d . . .
C2 C 0.76131(13) 1.0291(4) 0.34173(18) 0.0265(8) Uani 1 1 d . . .
C3 C 0.77948(13) 1.0248(3) 0.27717(19) 0.0267(7) Uani 1 1 d . . .
H3A H 0.8107 0.9816 0.2756 0.032 Uiso 1 1 calc R . .
C4 C 0.75097(13) 1.0850(3) 0.21526(18) 0.0257(7) Uani 1 1 d . . .
C5 C 0.70442(13) 1.1515(4) 0.21756(19) 0.0296(8) Uani 1 1 d . . .
H5A H 0.6857 1.1936 0.1760 0.036 Uiso 1 1 calc R . .
C6 C 0.68634(13) 1.1549(4) 0.2815(2) 0.0304(8) Uani 1 1 d . . .
C7 C 0.71465(13) 1.0923(4) 0.3441(2) 0.0328(8) Uani 1 1 d . . .
H7A H 0.7022 1.0931 0.3872 0.039 Uiso 1 1 calc R . .
C8 C 0.77068(13) 1.0926(3) 0.14587(19) 0.0275(8) Uani 1 1 d . . .
C9 C 0.60375(15) 1.2760(5) 0.2341(2) 0.0426(10) Uani 1 1 d . . .
C10 C 0.5739(3) 1.4090(9) 0.2563(5) 0.040(2) Uiso 0.50 1 d P A 1
H10A H 0.5981 1.4766 0.2808 0.060 Uiso 0.50 1 calc PR A 1
H10B H 0.5515 1.3797 0.2880 0.060 Uiso 0.50 1 calc PR A 1
H10C H 0.5539 1.4511 0.2134 0.060 Uiso 0.50 1 calc PR A 1
C10' C 0.5620(5) 1.3509(15) 0.2538(7) 0.086(4) Uiso 0.50 1 d P A 2
H10D H 0.5303 1.3048 0.2332 0.130 Uiso 0.50 1 calc PR A 2
H10E H 0.5615 1.4457 0.2358 0.130 Uiso 0.50 1 calc PR A 2
H10F H 0.5660 1.3525 0.3058 0.130 Uiso 0.50 1 calc PR A 2
C11 C 0.92124(13) 1.1953(3) 0.5605(2) 0.0257(8) Uani 1 1 d . . .
C12 C 0.93457(12) 1.3485(3) 0.5680(2) 0.0280(8) Uani 1 1 d . . .
C13 C 0.89693(13) 1.4511(3) 0.5534(2) 0.0304(8) Uani 1 1 d . . .
H13A H 0.8627 1.4255 0.5380 0.036 Uiso 1 1 calc R . .
C14 C 0.91049(13) 1.5924(3) 0.5620(2) 0.0313(8) Uani 1 1 d . . .
C15 C 0.96120(13) 1.6320(4) 0.5859(2) 0.0413(10) Uani 1 1 d . . .
H15A H 0.9698 1.7268 0.5925 0.050 Uiso 1 1 calc R . .
C16 C 0.99930(14) 1.5291(4) 0.6000(2) 0.0392(10) Uani 1 1 d . . .
C17 C 0.98492(13) 1.3891(4) 0.5907(2) 0.0349(9) Uani 1 1 d . . .
H17A H 1.0102 1.3199 0.6001 0.042 Uiso 1 1 calc R . .
C18 C 0.86930(13) 1.7048(3) 0.5483(2) 0.0286(8) Uani 1 1 d . . .
C19 C 1.07509(17) 1.6873(5) 0.6312(3) 0.0704(17) Uani 1 1 d . . .
C20 C 1.1342(3) 1.6739(10) 0.6408(6) 0.049(2) Uiso 0.50 1 d P B 1
H20A H 1.1490 1.6630 0.6915 0.059 Uiso 0.50 1 calc PR B 1
H20B H 1.1478 1.7572 0.6225 0.059 Uiso 0.50 1 calc PR B 1
H20C H 1.1425 1.5931 0.6145 0.059 Uiso 0.50 1 calc PR B 1
C20' C 1.1294(4) 1.6917(13) 0.6776(7) 0.078(4) Uiso 0.50 1 d P B 2
H20D H 1.1541 1.6982 0.6465 0.093 Uiso 0.50 1 calc PR B 2
H20E H 1.1355 1.6074 0.7063 0.093 Uiso 0.50 1 calc PR B 2
H20F H 1.1326 1.7724 0.7091 0.093 Uiso 0.50 1 calc PR B 2

loop_
_atom_site_aniso_label
_atom_site_aniso_U_11
_atom_site_aniso_U_22
_atom_site_aniso_U_33
_atom_site_aniso_U_23
_atom_site_aniso_U_13
_atom_site_aniso_U_12
Co1 0.0225(2) 0.0180(2) 0.0232(3) 0.00006(18) 0.00247(19) -0.00219(17)
Co2 0.0206(3) 0.0232(3) 0.0183(3) -0.0026(2) 0.0022(3) -0.0020(2)
K 0.0269(4) 0.0450(5) 0.0643(7) -0.0216(4) 0.0063(4) 0.0005(4)
O1 0.0244(12) 0.0356(13) 0.0174(12) 0.0027(10) 0.0009(10) -0.0024(10)
O2 0.0243(14) 0.094(2) 0.0378(17) 0.0257(15) 0.0056(12) 0.0028(14)
O3 0.0447(16) 0.0503(17) 0.0258(15) 0.0084(12) 0.0137(12) 0.0173(13)
O4 0.0548(17) 0.0441(16) 0.0243(15) 0.0148(12) 0.0145(13) 0.0175(13)
O5 0.0355(15) 0.066(2) 0.0382(18) 0.0020(14) -0.0067(14) 0.0031(14)
O6 0.0283(13) 0.0183(12) 0.0522(17) -0.0031(11) 0.0100(12) -0.0061(10)
O7 0.0324(13) 0.0205(13) 0.0613(19) -0.0078(12) 0.0085(13) 0.0026(11)
O8 0.0238(13) 0.0279(14) 0.070(2) 0.0089(13) 0.0032(13) 0.0038(11)
O9 0.0323(14) 0.0168(13) 0.066(2) 0.0025(12) -0.0003(13) 0.0024(10)
O10 0.0457(19) 0.0383(19) 0.167(4) 0.019(2) -0.001(2) -0.0098(16)
N1 0.0324(17) 0.060(2) 0.0279(19) -0.0012(15) 0.0039(14) 0.0158(15)
N2 0.0256(17) 0.0281(18) 0.111(4) 0.0049(19) -0.0080(19) -0.0058(14)
C1 0.0248(17) 0.0293(18) 0.0235(19) 0.0071(14) 0.0000(15) -0.0016(14)
C2 0.0271(17) 0.0326(19) 0.0184(18) 0.0037(14) 0.0012(15) -0.0031(14)
C3 0.0280(17) 0.0294(18) 0.0228(18) 0.0020(14) 0.0053(15) 0.0034(14)
C4 0.0300(18) 0.0310(18) 0.0160(17) 0.0018(14) 0.0045(15) 0.0020(15)
C5 0.0304(18) 0.035(2) 0.0222(19) 0.0088(15) 0.0021(16) 0.0049(15)
C6 0.0251(17) 0.037(2) 0.029(2) 0.0013(15) 0.0036(16) 0.0038(15)
C7 0.0284(18) 0.050(2) 0.021(2) 0.0037(16) 0.0074(16) 0.0014(17)
C8 0.0319(18) 0.0268(18) 0.0241(19) 0.0005(15) 0.0064(16) 0.0003(15)
C9 0.028(2) 0.062(3) 0.037(3) 0.003(2) 0.0063(19) 0.0075(19)
C11 0.0261(17) 0.0150(16) 0.035(2) -0.0019(14) 0.0026(15) -0.0009(13)
C12 0.0247(17) 0.0177(16) 0.041(2) -0.0005(15) 0.0054(16) 0.0001(13)
C13 0.0225(17) 0.0226(18) 0.046(2) -0.0017(15) 0.0067(16) -0.0029(13)
C14 0.0249(17) 0.0215(18) 0.046(2) 0.0010(15) 0.0032(17) 0.0007(14)
C15 0.0267(19) 0.0200(18) 0.074(3) -0.0001(18) 0.002(2) -0.0023(15)
C16 0.0226(17) 0.0261(19) 0.066(3) 0.0005(18) -0.0001(18) -0.0029(15)
C17 0.0257(18) 0.0196(18) 0.059(3) 0.0014(16) 0.0068(18) 0.0027(14)
C18 0.0284(18) 0.0204(18) 0.035(2) 0.0048(14) 0.0019(16) 0.0046(14)
C19 0.038(2) 0.038(3) 0.125(5) 0.009(3) -0.010(3) -0.010(2)

loop_
_atom_type_symbol
_atom_type_description
_atom_type_scat_dispersion_real
_atom_type_scat_dispersion_imag
_atom_type_scat_source
C C 0.0033 0.0016 'International Tables Vol C Tables 4.2.6.8 and 6.1.1.4'
H H 0.0000 0.0000 'International Tables Vol C Tables 4.2.6.8 and 6.1.1.4'
N N 0.0061 0.0033 'International Tables Vol C Tables 4.2.6.8 and 6.1.1.4'
O O 0.0106 0.0060 'International Tables Vol C Tables 4.2.6.8 and 6.1.1.4'
Co Co 0.3494 0.9721 'International Tables Vol C Tables 4.2.6.8 and 6.1.1.4'
K K 0.2009 0.2494 'International Tables Vol C Tables 4.2.6.8 and 6.1.1.4'

loop_
_geom_angle_atom_site_label_1
_geom_angle_atom_site_label_2
_geom_angle_atom_site_label_3
_geom_angle
_geom_angle_site_symmetry_1
_geom_angle_site_symmetry_3
O9 Co1 O6 110.79(10) 1_545 .
O9 Co1 O3 108.10(12) 1_545 6_576
O6 Co1 O3 100.24(11) . 6_576
O9 Co1 O1 113.18(10) 1_545 .
O6 Co1 O1 118.63(10) . .
O3 Co1 O1 104.31(10) 6_576 .
O9 Co1 K 52.66(9) 1_545 .
O6 Co1 K 77.23(8) . .
O3 Co1 K 155.65(8) 6_576 .
O1 Co1 K 97.89(7) . .
O4 Co2 O4 180.000(1) 6_576 4_645
O4 Co2 O8 87.58(12) 6_576 7_676
O4 Co2 O8 92.42(12) 4_645 7_676
O4 Co2 O8 92.42(12) 6_576 1_545
O4 Co2 O8 87.58(12) 4_645 1_545
O8 Co2 O8 180.000(1) 7_676 1_545
O4 Co2 O1 90.21(9) 6_576 7_666
O4 Co2 O1 89.79(10) 4_645 7_666
O8 Co2 O1 94.77(9) 7_676 7_666
O8 Co2 O1 85.23(9) 1_545 7_666
O4 Co2 O1 89.79(10) 6_576 .
O4 Co2 O1 90.21(9) 4_645 .
O8 Co2 O1 85.23(9) 7_676 .
O8 Co2 O1 94.77(9) 1_545 .
O1 Co2 O1 179.999(1) 7_666 .
O2 K O7 91.90(9) . .
O2 K O10 85.34(10) . 5_786
O7 K O10 74.73(11) . 5_786
O2 K O7 171.36(10) . 5_776
O7 K O7 94.41(8) . 5_776
O10 K O7 90.62(9) 5_786 5_776
O2 K O5 76.60(10) . 4_645
O7 K O5 165.56(9) . 4_645
O10 K O5 112.35(11) 5_786 4_645
O7 K O5 97.99(8) 5_776 4_645
O2 K O9 65.00(8) . 1_545
O7 K O9 68.36(8) . 1_545
O10 K O9 130.75(11) 5_786 1_545
O7 K O9 122.97(8) 5_776 1_545
O5 K O9 98.49(8) 4_645 1_545
O2 K C11 74.66(9) . .
O7 K C11 18.36(7) . .
O10 K C11 67.69(12) 5_786 .
O7 K C11 110.83(8) 5_776 .
O5 K C11 151.16(8) 4_645 .
O9 K C11 67.01(7) 1_545 .
O2 K K 139.71(9) . 5_776
O7 K K 48.16(5) . 5_776
O10 K K 79.47(8) 5_786 5_776
O7 K K 46.24(5) 5_776 5_776
O5 K K 143.65(7) 4_645 5_776
O9 K K 98.02(6) 1_545 5_776
C11 K K 65.05(6) . 5_776
O2 K Co1 43.03(7) . .
O7 K Co1 58.93(6) . .
O10 K Co1 101.35(9) 5_786 .
O7 K Co1 145.56(7) 5_776 .
O5 K Co1 106.74(7) 4_645 .
O9 K Co1 30.90(4) 1_545 .
C11 K Co1 48.19(6) . .
K K Co1 104.03(4) 5_776 .
C1 O1 Co1 102.81(19) . .
C1 O1 Co2 123.1(2) . .
Co1 O1 Co2 97.81(9) . .
C1 O2 K 169.5(2) . .
C8 O3 Co1 122.7(2) . 6_575
C8 O4 Co2 142.0(3) . 4_655
C9 O5 K 115.9(3) . 4_655
C11 O6 Co1 130.2(2) . .
C11 O7 K 118.0(2) . .
C11 O7 K 145.9(2) . 5_776
K O7 K 85.60(8) . 5_776
C18 O8 Co2 142.3(2) . 1_565
C18 O9 Co1 119.8(2) . 1_565
C18 O9 K 116.6(2) . 1_565
Co1 O9 K 96.44(10) 1_565 1_565
C19 O10 K 145.4(4) . 5_786
C9 N1 C6 127.4(3) . .
C9 N1 H1A 116.3 . .
C6 N1 H1A 116.3 . .
C19 N2 C16 129.6(3) . .
C19 N2 H2A 115.2 . .
C16 N2 H2A 115.2 . .
O2 C1 O1 121.2(3) . .
O2 C1 C2 119.3(3) . .
O1 C1 C2 119.3(3) . .
C7 C2 C3 120.4(3) . .
C7 C2 C1 119.5(3) . .
C3 C2 C1 119.5(3) . .
C4 C3 C2 119.7(3) . .
C4 C3 H3A 120.2 . .
C2 C3 H3A 120.2 . .
C3 C4 C5 120.3(3) . .
C3 C4 C8 121.7(3) . .
C5 C4 C8 117.8(3) . .
C6 C5 C4 119.9(3) . .
C6 C5 H5A 120.1 . .
C4 C5 H5A 120.1 . .
C5 C6 C7 120.1(3) . .
C5 C6 N1 121.8(3) . .
C7 C6 N1 117.8(3) . .
C2 C7 C6 119.7(3) . .
C2 C7 H7A 120.2 . .
C6 C7 H7A 120.2 . .
O4 C8 O3 124.9(3) . .
O4 C8 C4 116.5(3) . .
O3 C8 C4 118.5(3) . .
O5 C9 N1 123.6(4) . .
O5 C9 C10' 117.3(6) . .
N1 C9 C10' 117.6(7) . .
O5 C9 C10 122.6(5) . .
N1 C9 C10 112.8(5) . .
C10' C9 C10 23.5(6) . .
C9 C10 H10A 109.5 . .
C9 C10 H10B 109.5 . .
H10A C10 H10B 109.5 . .
C9 C10 H10C 109.5 . .
H10A C10 H10C 109.5 . .
H10B C10 H10C 109.5 . .
C9 C10' H10D 109.5 . .
C9 C10' H10E 109.5 . .
H10D C10' H10E 109.5 . .
C9 C10' H10F 109.5 . .
H10D C10' H10F 109.5 . .
H10E C10' H10F 109.5 . .
O7 C11 O6 125.6(3) . .
O7 C11 C12 119.6(3) . .
O6 C11 C12 114.8(3) . .
O7 C11 K 43.66(17) . .
O6 C11 K 96.90(19) . .
C12 C11 K 133.8(2) . .
C17 C12 C13 119.1(3) . .
C17 C12 C11 119.9(3) . .
C13 C12 C11 121.1(3) . .
C12 C13 C14 119.6(3) . .
C12 C13 H13A 120.2 . .
C14 C13 H13A 120.2 . .
C15 C14 C13 120.8(3) . .
C15 C14 C18 119.3(3) . .
C13 C14 C18 119.8(3) . .
C14 C15 C16 119.8(3) . .
C14 C15 H15A 120.1 . .
C16 C15 H15A 120.1 . .
C17 C16 C15 118.4(3) . .
C17 C16 N2 118.7(3) . .
C15 C16 N2 122.9(3) . .
C12 C17 C16 122.3(3) . .
C12 C17 H17A 118.8 . .
C16 C17 H17A 118.8 . .
O8 C18 O9 125.9(3) . .
O8 C18 C14 119.3(3) . .
O9 C18 C14 114.8(3) . .
O10 C19 N2 123.6(4) . .
O10 C19 C20' 118.0(6) . .
N2 C19 C20' 116.7(6) . .
O10 C19 C20 122.2(5) . .
N2 C19 C20 112.4(5) . .
C20' C19 C20 28.0(6) . .
C19 C20 H20A 109.5 . .
C19 C20 H20B 109.5 . .
H20A C20 H20B 109.5 . .
C19 C20 H20C 109.5 . .
H20A C20 H20C 109.5 . .
H20B C20 H20C 109.5 . .
C19 C20' H20D 109.5 . .
C19 C20' H20E 109.5 . .
H20D C20' H20E 109.5 . .
C19 C20' H20F 109.5 . .
H20D C20' H20F 109.5 . .
H20E C20' H20F 109.5 . .

loop_
_geom_bond_atom_site_label_1
_geom_bond_atom_site_label_2
_geom_bond_distance
_geom_bond_site_symmetry_2
Co1 O9 1.940(2) 1_545
Co1 O6 1.962(2) .
Co1 O3 1.992(3) 6_576
Co1 O1 2.006(2) .
Co1 K 3.7543(10) .
Co2 O4 1.989(2) 6_576
Co2 O4 1.989(2) 4_645
Co2 O8 2.087(2) 7_676
Co2 O8 2.087(2) 1_545
Co2 O1 2.271(2) 7_666
Co2 O1 2.271(2) .
K O2 2.584(3) .
K O7 2.705(3) .
K O10 2.754(4) 5_786
K O7 2.791(2) 5_776
K O5 2.859(3) 4_645
K O9 3.004(3) 1_545
K C11 3.461(3) .
K K 3.7348(16) 5_776
O1 C1 1.286(4) .
O2 C1 1.228(4) .
O3 C8 1.256(4) .
O3 Co1 1.992(3) 6_575
O4 C8 1.249(4) .
O4 Co2 1.989(2) 4_655
O5 C9 1.225(5) .
O5 K 2.859(3) 4_655
O6 C11 1.283(4) .
O7 C11 1.234(4) .
O7 K 2.791(2) 5_776
O8 C18 1.229(4) .
O8 Co2 2.087(2) 1_565
O9 C18 1.261(4) .
O9 Co1 1.940(2) 1_565
O9 K 3.004(3) 1_565
O10 C19 1.211(5) .
O10 K 2.754(4) 5_786
N1 C9 1.346(5) .
N1 C6 1.422(4) .
N1 H1A 0.8600 .
N2 C19 1.343(5) .
N2 C16 1.405(5) .
N2 H2A 0.8600 .
C1 C2 1.501(5) .
C2 C7 1.385(5) .
C2 C3 1.388(5) .
C3 C4 1.381(5) .
C3 H3A 0.9300 .
C4 C5 1.396(5) .
C4 C8 1.496(5) .
C5 C6 1.376(5) .
C5 H5A 0.9300 .
C6 C7 1.398(5) .
C7 H7A 0.9300 .
C9 C10' 1.424(13) .
C9 C10 1.587(9) .
C10 H10A 0.9600 .
C10 H10B 0.9600 .
C10 H10C 0.9600 .
C10' H10D 0.9600 .
C10' H10E 0.9600 .
C10' H10F 0.9600 .
C11 C12 1.496(4) .
C12 C17 1.377(5) .
C12 C13 1.383(5) .
C13 C14 1.389(5) .
C13 H13A 0.9300 .
C14 C15 1.385(5) .
C14 C18 1.513(5) .
C15 C16 1.393(5) .
C15 H15A 0.9300 .
C16 C17 1.384(5) .
C17 H17A 0.9300 .
C19 C20' 1.534(12) .
C19 C20 1.551(10) .
C20 H20A 0.9600 .
C20 H20B 0.9600 .
C20 H20C 0.9600 .
C20' H20D 0.9600 .
C20' H20E 0.9600 .
C20' H20F 0.9600 .
